data_4020359
loop_
_publ_author_name
'Sven H. Hausner'
'Cynthia A. F. Striley'
'Jeanette A. Krause-Bauer'
'Hans Zimmer'

_journal_name_full 'Journal of Organic Chemistry'
_journal_page_first 5804
_journal_page_last 5817
_journal_paper_doi 10.1021/jo050281z
_journal_volume 70
_journal_year 2005
_chemical_formula_sum 'C36 H40 N4 O7 S3'
_chemical_formula_weight 736.90
_space_group_IT_number 2
_symmetry_cell_setting triclinic
_symmetry_space_group_name_Hall '-P 1'
_symmetry_space_group_name_H-M 'P -1'
_cell_angle_alpha 80.161(2)
_cell_angle_beta 73.5630(10)
_cell_angle_gamma 74.995(2)
_cell_formula_units_Z 2
_cell_length_a 11.6524(3)
_cell_length_b 12.50940(10)
_cell_length_c 14.5268(5)
_cell_measurement_temperature 125(2)
_cell_volume 1950.78(9)
_diffrn_ambient_temperature 125(2)
_exptl_crystal_density_diffrn 1.255
_refine_ls_R_factor_obs 0.0784
_refine_ls_wR_factor_obs 0.2227
_cod_database_code 4020359

loop_
_symmetry_equiv_pos_as_xyz
'x, y, z'
'-x, -y, -z'

loop_
_atom_site_aniso_label
_atom_site_aniso_U_11
_atom_site_aniso_U_22
_atom_site_aniso_U_33
_atom_site_aniso_U_23
_atom_site_aniso_U_13
_atom_site_aniso_U_12
S1 0.0405(6) 0.0379(6) 0.0424(6) -0.0085(5) -0.0087(5) -0.0073(5)
N1 0.0199(13) 0.0163(14) 0.0191(13) -0.0036(11) -0.0066(11) -0.0021(10)
N2 0.0195(13) 0.0176(14) 0.0246(15) -0.0043(11) -0.0074(11) -0.0019(10)
N3 0.0216(14) 0.031(2) 0.0214(15) -0.0056(12) -0.0007(11) -0.0049(12)
N4 0.0263(15) 0.025(2) 0.024(2) -0.0008(12) -0.0048(12) -0.0014(12)
C1 0.033(2) 0.018(2) 0.031(2) -0.0018(14) -0.016(2) -0.0033(14)
C2 0.025(2) 0.019(2) 0.024(2) 0.0020(13) -0.0098(14) -0.0038(13)
C3 0.022(2) 0.016(2) 0.025(2) -0.0031(13) -0.0080(13) -0.0021(12)
C4 0.0203(15) 0.016(2) 0.019(2) -0.0045(12) -0.0009(12) -0.0026(12)
C5 0.019(2) 0.023(2) 0.023(2) -0.0054(13) -0.0026(13) -0.0031(13)
C6 0.030(2) 0.020(2) 0.034(2) -0.0062(15) -0.006(2) -0.0082(14)
C7 0.030(2) 0.015(2) 0.032(2) -0.0036(14) -0.0035(15) -0.0044(13)
C8 0.022(2) 0.018(2) 0.025(2) -0.0038(13) -0.0037(13) 0.0015(13)
C9 0.0168(14) 0.021(2) 0.018(2) -0.0061(13) 0.0001(12) -0.0048(12)
C10 0.024(2) 0.023(2) 0.027(2) -0.0016(14) -0.0130(14) -0.0004(13)
C11 0.0302(14) 0.0223(14) 0.0237(14) -0.0025(11) -0.0133(11) 0.0022(11)
C12 0.033(2) 0.031(2) 0.031(2) -0.0034(14) -0.0160(14) -0.0050(13)
O1A 0.0302(14) 0.0223(14) 0.0237(14) -0.0025(11) -0.0133(11) 0.0022(11)
O1B 0.033(2) 0.031(2) 0.031(2) -0.0034(14) -0.0160(14) -0.0050(13)
C13 0.022(2) 0.046(2) 0.024(2) -0.007(2) -0.0069(14) -0.002(2)
C14 0.024(2) 0.028(2) 0.023(2) -0.0036(14) -0.0019(14) -0.0054(14)
C15 0.026(2) 0.021(2) 0.024(2) -0.0070(14) -0.0034(14) -0.0038(13)
C16 0.030(2) 0.032(2) 0.023(2) -0.0056(15) -0.0043(14) -0.005(2)
C17 0.033(2) 0.037(2) 0.032(2) -0.003(2) 0.001(2) -0.009(2)
C18 0.023(2) 0.038(2) 0.044(2) -0.008(2) -0.005(2) -0.004(2)
C19 0.029(2) 0.029(2) 0.033(2) -0.005(2) -0.008(2) 0.001(2)
C20 0.029(2) 0.022(2) 0.022(2) -0.0040(14) -0.0053(14) -0.0046(14)
C21 0.034(2) 0.031(2) 0.028(2) 0.000(2) -0.007(2) 0.000(2)
C22 0.037(2) 0.045(3) 0.046(3) -0.001(2) -0.017(2) -0.004(2)
S2 0.0245(4) 0.0216(4) 0.0241(4) 0.0009(3) -0.0097(3) -0.0025(3)
O2 0.0379(14) 0.035(2) 0.0213(13) -0.0039(11) -0.0087(11) -0.0084(12)
O3 0.0365(14) 0.0203(13) 0.0292(14) 0.0045(10) -0.0095(11) -0.0027(11)
O4 0.0281(14) 0.0296(15) 0.056(2) 0.0017(13) -0.0213(13) -0.0014(11)
C23 0.032(2) 0.020(2) 0.020(2) 0.0006(13) -0.0121(14) -0.0027(14)
C24 0.035(2) 0.033(2) 0.027(2) -0.003(2) -0.007(2) -0.010(2)
C25 0.052(3) 0.041(3) 0.039(2) 0.003(2) -0.019(2) -0.022(2)
C26 0.069(3) 0.039(3) 0.044(3) -0.002(2) -0.032(2) -0.018(2)
C27 0.076(3) 0.035(3) 0.041(3) -0.020(2) -0.018(2) -0.003(2)
C28 0.037(2) 0.042(2) 0.030(2) -0.013(2) -0.010(2) 0.003(2)
C29 0.133(6) 0.063(4) 0.087(5) -0.007(3) -0.067(5) -0.040(4)
S3 0.0220(4) 0.0194(4) 0.0334(5) -0.0056(3) -0.0022(3) -0.0050(3)
O5 0.0315(15) 0.0165(14) 0.078(2) 0.0010(14) -0.0032(15) -0.0050(11)
O6 0.0230(12) 0.0263(13) 0.0272(13) -0.0027(10) -0.0041(10) -0.0059(10)
O7 0.0343(15) 0.053(2) 0.037(2) -0.0208(14) -0.0039(12) -0.0092(13)
C30 0.022(2) 0.017(2) 0.029(2) 0.0010(14) -0.0066(14) -0.0073(13)
C31 0.033(2) 0.035(2) 0.029(2) -0.005(2) -0.009(2) -0.008(2)
C32 0.035(2) 0.037(2) 0.040(2) 0.004(2) -0.018(2) -0.005(2)
C33 0.024(2) 0.029(2) 0.044(2) 0.006(2) -0.007(2) -0.0048(15)
C34 0.031(2) 0.020(2) 0.030(2) 0.0003(14) 0.000(2) -0.0041(14)
C35 0.026(2) 0.020(2) 0.026(2) 0.0018(14) -0.0032(14) -0.0056(14)
C36 0.035(2) 0.031(2) 0.068(3) -0.002(2) -0.008(2) 0.004(2)

loop_
_atom_site_label
_atom_site_type_symbol
_atom_site_fract_x
_atom_site_fract_y
_atom_site_fract_z
_atom_site_U_iso_or_equiv
_atom_site_thermal_displace_type
_atom_site_occupancy
_atom_site_calc_flag
_atom_site_refinement_flags
_atom_site_disorder_group
S1 S 0.93900(10) -0.36880(9) 0.38158(8) 0.0404(3) Uani 1 d . .
N1 N 0.6695(2) -0.2243(2) 0.4645(2) 0.0182(6) Uani 1 d . .
N2 N 0.5458(2) -0.1425(2) 0.3724(2) 0.0203(6) Uani 1 d . .
N3 N 0.8321(3) -0.3552(3) 0.0870(2) 0.0253(6) Uani 1 d . .
N4 N 0.9313(3) -0.4577(3) 0.1894(2) 0.0265(7) Uani 1 d . .
C1 C 0.8110(3) -0.4113(3) 0.4707(3) 0.0267(8) Uani 1 d . .
H1A H 0.7604(3) -0.4372(3) 0.4385(3) 0.032 Uiso 1 calc R .
H1B H 0.8417(3) -0.4736(3) 0.5159(3) 0.032 Uiso 1 calc R .
C2 C 0.7333(3) -0.3128(3) 0.5262(2) 0.0227(7) Uani 1 d . .
H2A H 0.6717(3) -0.3391(3) 0.5819(2) 0.027 Uiso 1 calc R .
H2B H 0.7867(3) -0.2817(3) 0.5516(2) 0.027 Uiso 1 calc R .
C3 C 0.5925(3) -0.2386(3) 0.4173(2) 0.0211(7) Uani 1 d . .
H3 H 0.5738(3) -0.3078(3) 0.4160(2) 0.025 Uiso 1 calc R .
C4 C 0.6733(3) -0.1123(3) 0.4495(2) 0.0192(7) Uani 1 d . .
C5 C 0.7372(3) -0.0548(3) 0.4838(2) 0.0223(7) Uani 1 d . .
H5 H 0.7912(3) -0.0909(3) 0.5235(2) 0.027 Uiso 1 calc R .
C6 C 0.7167(3) 0.0598(3) 0.4559(3) 0.0274(8) Uani 1 d . .
H6 H 0.7589(3) 0.1030(3) 0.4767(3) 0.033 Uiso 1 calc R .
C7 C 0.6351(3) 0.1134(3) 0.3976(3) 0.0267(8) Uani 1 d . .
H7 H 0.6236(3) 0.1915(3) 0.3806(3) 0.032 Uiso 1 calc R .
C8 C 0.5720(3) 0.0548(3) 0.3648(3) 0.0231(7) Uani 1 d . .
H8 H 0.5164(3) 0.0904(3) 0.3263(3) 0.028 Uiso 1 calc R .
C9 C 0.5944(3) -0.0595(3) 0.3914(2) 0.0191(7) Uani 1 d . .
C10 C 0.4595(3) -0.1260(3) 0.3119(3) 0.0242(7) Uani 1 d . .
H10A H 0.3899(3) -0.0629(3) 0.3320(3) 0.029 Uiso 1 calc R .
H10B H 0.4265(3) -0.1935(3) 0.3211(3) 0.029 Uiso 1 calc R .
C11 C 0.5229(3) -0.1023(3) 0.2052(3) 0.0255(6) Uani 1 d . .
H11A H 0.5613 -0.0408 0.1960 0.031 Uiso 0.50 d P 1
H11B H 0.4632 -0.0833 0.1671 0.031 Uiso 0.50 d P 1
H11C H 0.4921 -0.0243 0.1883 0.031 Uiso 0.50 d P 2
H11D H 0.4897 -0.1411 0.1705 0.031 Uiso 0.50 d P 2
C12 C 0.6723(4) -0.1851(3) 0.0704(3) 0.0302(7) Uani 1 d . .
H12A H 0.7332 -0.1423 0.0584 0.036 Uiso 0.50 d P 3
H12B H 0.6127 -0.1480 0.0342 0.036 Uiso 0.50 d P 3
H12C H 0.5898 -0.1719 0.0629 0.036 Uiso 0.50 d P 4
H12D H 0.7131 -0.1398 0.0178 0.036 Uiso 0.50 d P 4
O1A O 0.6110(4) -0.1990(4) 0.1754(3) 0.0255(6) Uani 0.57 d P 5
O1B O 0.6542(6) -0.1235(5) 0.1611(4) 0.0302(7) Uani 0.43 d P 6
C13 C 0.7283(3) -0.3009(4) 0.0450(3) 0.0310(9) Uani 1 d . .
H13A H 0.6648(3) -0.3455(4) 0.0676(3) 0.037 Uiso 1 calc R .
H13B H 0.7565(3) -0.2994(4) -0.0262(3) 0.037 Uiso 1 calc R .
C14 C 0.8221(3) -0.4119(3) 0.1735(3) 0.0258(8) Uani 1 d . .
H14 H 0.7464(3) -0.4187(3) 0.2182(3) 0.031 Uiso 1 calc R .
C15 C 0.9574(3) -0.3632(3) 0.0427(3) 0.0241(7) Uani 1 d . .
C16 C 1.0160(3) -0.3206(3) -0.0482(3) 0.0288(8) Uani 1 d . .
H16 H 0.9718(3) -0.2760(3) -0.0923(3) 0.035 Uiso 1 calc R .
C17 C 1.1431(4) -0.3472(4) -0.0702(3) 0.0357(9) Uani 1 d . .
H17 H 1.1875(4) -0.3189(4) -0.1310(3) 0.043 Uiso 1 calc R .
C18 C 1.2083(3) -0.4146(3) -0.0057(3) 0.0357(9) Uani 1 d . .
H18 H 1.2955(3) -0.4318(3) -0.0243(3) 0.043 Uiso 1 calc R .
C19 C 1.1479(3) -0.4569(3) 0.0851(3) 0.0315(8) Uani 1 d . .
H19 H 1.1913(3) -0.5025(3) 0.1293(3) 0.038 Uiso 1 calc R .
C20 C 1.0213(3) -0.4285(3) 0.1070(3) 0.0246(7) Uani 1 d . .
C21 C 0.9523(4) -0.5364(3) 0.2733(3) 0.0330(9) Uani 1 d . .
H21A H 1.0036(4) -0.6080(3) 0.2508(3) 0.040 Uiso 1 calc R .
H21B H 0.8725(4) -0.5502(3) 0.3139(3) 0.040 Uiso 1 calc R .
C22 C 1.0144(4) -0.4956(4) 0.3339(3) 0.0426(10) Uani 1 d . .
H22A H 1.0969(4) -0.4883(4) 0.2941(3) 0.051 Uiso 1 calc R .
H22B H 1.0260(4) -0.5534(4) 0.3883(3) 0.051 Uiso 1 calc R .
S2 S 0.19321(8) 0.18967(7) 0.26436(6) 0.0236(2) Uani 1 d . .
O2 O 0.1109(2) 0.2227(2) 0.3557(2) 0.0309(6) Uani 1 d . .
O3 O 0.2022(2) 0.2835(2) 0.1898(2) 0.0300(6) Uani 1 d . .
O4 O 0.3136(2) 0.1236(2) 0.2729(2) 0.0372(7) Uani 1 d . .
C23 C 0.1223(3) 0.1036(3) 0.2238(2) 0.0237(7) Uani 1 d . .
C24 C -0.0029(4) 0.1098(3) 0.2570(3) 0.0311(8) Uani 1 d . .
H24 H -0.0510(4) 0.1580(3) 0.3046(3) 0.037 Uiso 1 calc R .
C25 C -0.0581(4) 0.0461(4) 0.2213(3) 0.0409(10) Uani 1 d . .
H25 H -0.1443(4) 0.0526(4) 0.2433(3) 0.049 Uiso 1 calc R .
C26 C 0.0110(5) -0.0271(4) 0.1538(3) 0.0461(11) Uani 1 d . .
C27 C 0.1350(5) -0.0327(4) 0.1214(3) 0.0496(12) Uani 1 d . .
H27 H 0.1828(5) -0.0815(4) 0.0743(3) 0.060 Uiso 1 calc R .
C28 C 0.1924(4) 0.0308(4) 0.1556(3) 0.0375(10) Uani 1 d . .
H28 H 0.2784(4) 0.0247(4) 0.1329(3) 0.045 Uiso 1 calc R .
C29 C -0.0496(8) -0.1004(5) 0.1188(5) 0.083(2) Uani 1 d . .
H29A H -0.1378(8) -0.0846(5) 0.1497(5) 0.124 Uiso 1 calc R .
H29B H -0.0133(8) -0.1788(5) 0.1355(5) 0.124 Uiso 1 calc R .
H29C H -0.0368(8) -0.0853(5) 0.0487(5) 0.124 Uiso 1 calc R .
S3 S 0.54315(8) 0.48654(7) 0.31231(7) 0.0255(2) Uani 1 d . .
O5 O 0.5189(3) 0.3813(2) 0.3643(3) 0.0451(8) Uani 1 d . .
O6 O 0.6262(2) 0.5272(2) 0.3502(2) 0.0259(5) Uani 1 d . .
O7 O 0.5822(3) 0.4876(3) 0.2083(2) 0.0407(7) Uani 1 d . .
C30 C 0.4017(3) 0.5863(3) 0.3388(3) 0.0229(7) Uani 1 d . .
C31 C 0.3434(4) 0.6406(3) 0.2672(3) 0.0319(8) Uani 1 d . .
H31 H 0.3763(4) 0.6224(3) 0.2026(3) 0.038 Uiso 1 calc R .
C32 C 0.2358(4) 0.7221(4) 0.2912(3) 0.0371(10) Uani 1 d . .
H32 H 0.1965(4) 0.7600(4) 0.2419(3) 0.044 Uiso 1 calc R .
C33 C 0.1852(3) 0.7490(3) 0.3838(3) 0.0339(9) Uani 1 d . .
C34 C 0.2434(3) 0.6923(3) 0.4560(3) 0.0290(8) Uani 1 d . .
H34 H 0.2085(3) 0.7090(3) 0.5208(3) 0.035 Uiso 1 calc R .
C35 C 0.3512(3) 0.6120(3) 0.4338(3) 0.0253(8) Uani 1 d . .
H35 H 0.3906(3) 0.5745(3) 0.4830(3) 0.030 Uiso 1 calc R .
C36 C 0.0720(4) 0.8424(4) 0.4095(4) 0.0484(12) Uani 1 d . .
H36A H 0.0505(4) 0.8484(4) 0.4790(4) 0.073 Uiso 1 calc R .
H36B H 0.0034(4) 0.8261(4) 0.3921(4) 0.073 Uiso 1 calc R .
H36C H 0.0893(4) 0.9128(4) 0.3739(4) 0.073 Uiso 1 calc R .

loop_
_geom_bond_atom_site_label_1
_geom_bond_atom_site_label_2
_geom_bond_distance
_geom_bond_site_symmetry_2
_geom_bond_publ_flag
S1 C22 1.754(5) . ?
S1 C1 1.806(4) . ?
N1 C3 1.334(4) . ?
N1 C4 1.391(4) . ?
N1 C2 1.481(4) . ?
N2 C3 1.327(4) . ?
N2 C9 1.401(4) . ?
N2 C10 1.469(4) . ?
N3 C14 1.323(5) . ?
N3 C15 1.403(4) . ?
N3 C13 1.466(5) . ?
N4 C14 1.322(5) . ?
N4 C20 1.415(4) . ?
N4 C21 1.466(5) . ?
C1 C2 1.529(5) . ?
C4 C9 1.389(5) . ?
C4 C5 1.389(5) . ?
C5 C6 1.398(5) . ?
C6 C7 1.415(5) . ?
C7 C8 1.379(5) . ?
C8 C9 1.392(5) . ?
C10 C11 1.531(5) . ?
C11 O1A 1.411(5) . ?
C11 O1B 1.454(7) . ?
C12 C13 1.489(6) . ?
C12 O1A 1.492(6) . ?
C12 O1B 1.575(7) . ?
C15 C20 1.383(5) . ?
C15 C16 1.389(5) . ?
C16 C17 1.385(5) . ?
C17 C18 1.402(6) . ?
C18 C19 1.395(6) . ?
C19 C20 1.380(5) . ?
C21 C22 1.503(6) . ?
S2 O2 1.453(3) . ?
S2 O3 1.459(3) . ?
S2 O4 1.459(3) . ?
S2 C23 1.773(4) . ?
C23 C24 1.387(5) . ?
C23 C28 1.394(5) . ?
C24 C25 1.383(6) . ?
C25 C26 1.388(7) . ?
C26 C27 1.374(7) . ?
C26 C29 1.515(7) . ?
C27 C28 1.386(7) . ?
S3 O7 1.448(3) . ?
S3 O5 1.454(3) . ?
S3 O6 1.467(3) . ?
S3 C30 1.778(4) . ?
C30 C31 1.388(5) . ?
C30 C35 1.395(5) . ?
C31 C32 1.395(6) . ?
C32 C33 1.369(6) . ?
C33 C34 1.400(6) . ?
C33 C36 1.521(6) . ?
C34 C35 1.386(5) . ?
